data_1550371
loop_
_publ_author_name
'Canadillas-Delgado, Laura'
'Mazzuca, Lidia'
'Fabelo, Oscar'
'Rodriguez-Velamazan, J. Alberto'
'Rodriguez-Carvajal, Juan'

_publ_section_title
;
 Incommensurate structures of the [CH~3~NH~3~][Co(COOH)~3~] compound
;
_journal_coeditor_code LT5013
_journal_issue 1
_journal_name_full IUCrJ
_journal_page_first 105
_journal_page_last 115
_journal_paper_doi 10.1107/S2052252518015026
_journal_volume 6
_journal_year 2019
_chemical_formula_sum 'C4 H9 Co N O6'
_chemical_formula_weight 226
_chemical_name_systematic ' ?'
_space_group_IT_number 62
_space_group_ssg_name Pnma(00\g)0s0
_symmetry_cell_setting orthorhombic
_symmetry_space_group_name_Hall '-P 2ac 2n'
_symmetry_space_group_name_H-M 'P n m a'
_cell_angle_alpha 90
_cell_angle_beta 90
_cell_angle_gamma 90
_cell_formula_units_Z 4
_cell_length_a 8.2556(2)
_cell_length_b 11.6519(3)
_cell_length_c 8.1508(3)
_cell_measurement_reflns_used 1445
_cell_measurement_temperature 106
_cell_measurement_theta_max 61.25
_cell_measurement_theta_min 5.13
_cell_modulation_dimension 1
_cell_volume 784.05(4)
_diffrn_ambient_temperature 106
_diffrn_detector_area_resol_mean '1.56 mm vert. 2.5 mm hor.'
_diffrn_measured_fraction_theta_full 0.98
_diffrn_measured_fraction_theta_max 0.98
_diffrn_measurement_device_type 'D19 position-sensitive detector diffractometer'
_diffrn_measurement_method 'omega step-scans'
_diffrn_radiation_monochromator 'copper 331'
_diffrn_radiation_probe neutron
_diffrn_radiation_type neutron
_diffrn_radiation_wavelength 1.4569
_diffrn_reflns_av_R_equivalents 0.1122
_diffrn_reflns_av_unetI/netI 0.0121
_diffrn_reflns_limit_h_max 9
_diffrn_reflns_limit_h_min -9
_diffrn_reflns_limit_index_m_1_max 2
_diffrn_reflns_limit_index_m_1_min -2
_diffrn_reflns_limit_k_max 13
_diffrn_reflns_limit_k_min -8
_diffrn_reflns_limit_l_max 10
_diffrn_reflns_limit_l_min -9
_diffrn_reflns_number 22676
_diffrn_reflns_theta_full 61.25
_diffrn_reflns_theta_max 61.25
_diffrn_reflns_theta_min 5.13
_diffrn_source 'neutron source'
_diffrn_source_power 55MW
_diffrn_source_type 'ILL High Flux Reactor, beam H11'
_exptl_absorpt_coefficient_mu 0.2417
_exptl_absorpt_correction_type numerical
_exptl_absorpt_process_details
;absorption corretion done through d19face, 
d19abs and d19abscan programs from ILL
;
_exptl_crystal_colour red
_exptl_crystal_density_diffrn 1.915
_exptl_crystal_description prism
_exptl_crystal_F_000 158.404
_exptl_crystal_size_max 5
_exptl_crystal_size_mid 4
_exptl_crystal_size_min 4
_exptl_crystal_size_rad 4
_refine_ls_extinction_method none
_refine_ls_goodness_of_fit_gt 5.91
_refine_ls_goodness_of_fit_ref 4.79
_refine_ls_hydrogen_treatment refall
_refine_ls_number_constraints 0
_refine_ls_number_parameters 333
_refine_ls_number_reflns 3544
_refine_ls_number_restraints 0
_refine_ls_R_factor_all 0.1012
_refine_ls_R_factor_gt 0.0836
_refine_ls_shift/su_max 0.0044
_refine_ls_shift/su_mean 0.0007
_refine_ls_structure_factor_coef F
_refine_ls_weighting_details w=1/(\s^2^(F)+0.0001F^2^)
_refine_ls_weighting_scheme sigma
_refine_ls_wR_factor_gt 0.0965
_refine_ls_wR_factor_ref 0.0982
_reflns_number_gt 2370
_reflns_number_total 3544
_reflns_threshold_expression I>3\s(I)
_cod_data_source_file lt5013.cif
_cod_data_source_block II
_cod_depositor_comments 'Adding full bibliography for 1550370--1550373.cif.'
_cod_original_formula_sum 'C4 H9 Co1 N1 O6'
_cod_database_code 1550371

loop_
_space_group_symop_id
_space_group_symop_operation_xyz
1 x,y,z
2 -x+0.5,-y,z+0.5
3 -x,y+0.5,-z
4 x+0.5,-y+0.5,-z+0.5
5 -x,-y,-z
6 x+0.5,y,-z+0.5
7 x,-y+0.5,z
8 -x+0.5,y+0.5,z+0.5

loop_
_space_group_symop_ssg_id
_space_group_symop_ssg_operation_algebraic
1 x1,x2,x3,x4
2 -x1+1/2,-x2,x3+1/2,x4+1/2
3 -x1,x2+1/2,-x3,-x4+1/2
4 x1+1/2,-x2+1/2,-x3+1/2,-x4
5 -x1,-x2,-x3,-x4
6 x1+1/2,x2,-x3+1/2,-x4+1/2
7 x1,-x2+1/2,x3,x4+1/2
8 -x1+1/2,x2+1/2,x3+1/2,x4

loop_
_atom_site_label
_atom_site_type_symbol
_atom_site_fract_x
_atom_site_fract_y
_atom_site_fract_z
_atom_site_adp_type
_atom_site_U_iso_or_equiv
_atom_site_site_symmetry_multiplicity
_atom_site_occupancy
_atom_site_calc_flag
Co1 Co 0.5 0 0 Uani 0.0259(10) 4 1 d
O1 O 0.59580(13) -0.07083(9) -0.21413(13) Uani 0.0280(4) 8 1 d
O2 O 0.77265(13) -0.05973(9) -0.41846(12) Uani 0.0272(3) 8 1 d
O3 O 0.47451(14) 0.15486(9) -0.12793(12) Uani 0.0274(3) 8 1 d
N1 N 0.91509(12) 0.25 -0.03026(13) Uani 0.0303(4) 4 1 d
C1 C 0.71984(12) -0.02973(9) -0.27964(12) Uani 0.0272(3) 8 1 d
C3 C 1.08639(17) 0.25 0.0242(2) Uani 0.0345(5) 4 1 d
C2 C 0.49064(17) 0.25 -0.05694(17) Uani 0.0274(4) 4 1 d
H1 H 0.7884(3) 0.0342(2) -0.2126(3) Uani 0.0560(9) 8 1 d
H2 H 0.5192(5) 0.25 0.0748(4) Uani 0.0468(11) 4 1 d
H1n H 0.9124(4) 0.25 -0.1553(4) Uani 0.0530(12) 4 1 d
H3a H 1.0895(4) 0.25 0.1559(5) Uani 0.0669(15) 4 1 d
H2n H 0.8547(3) 0.17859(19) 0.0128(3) Uani 0.0426(7) 8 1 d
H3b H 1.1454(4) 0.3244(3) -0.0196(4) Uani 0.0673(10) 8 1 d

loop_
_atom_site_aniso_label
_atom_site_aniso_type_symbol
_atom_site_aniso_U_11
_atom_site_aniso_U_22
_atom_site_aniso_U_33
_atom_site_aniso_U_12
_atom_site_aniso_U_13
_atom_site_aniso_U_23
Co1 Co 0.0255(17) 0.027(2) 0.0250(17) -0.0008(12) 0.0017(13) 0.0013(13)
O1 O 0.0280(6) 0.0288(7) 0.0273(6) -0.0043(4) 0.0031(4) -0.0019(4)
O2 O 0.0260(6) 0.0302(6) 0.0255(6) -0.0019(4) 0.0029(4) -0.0003(4)
O3 O 0.0332(6) 0.0228(6) 0.0261(5) -0.0018(4) -0.0021(4) -0.0011(4)
N1 N 0.0312(6) 0.0294(7) 0.0304(7) 0 0.0026(4) 0
C1 C 0.0256(6) 0.0280(6) 0.0279(6) -0.0028(4) 0.0012(4) -0.0004(4)
C3 C 0.0290(9) 0.0361(10) 0.0383(10) 0 0.0002(6) 0
C2 C 0.0297(7) 0.0243(8) 0.0282(8) 0 -0.0027(5) 0
H1 H 0.0549(15) 0.0609(16) 0.0521(15) -0.0250(12) 0.0171(11) -0.0239(12)
H2 H 0.068(2) 0.0373(17) 0.0347(16) 0 -0.0108(13) 0
H1n H 0.0450(18) 0.076(2) 0.038(2) 0 0.0005(12) 0
H3a H 0.051(2) 0.102(3) 0.048(2) 0 -0.0046(15) 0
H2n H 0.0457(12) 0.0360(13) 0.0460(11) -0.0065(10) 0.0027(9) 0.0023(9)
H3b H 0.0496(15) 0.0658(18) 0.0867(18) -0.0172(14) -0.0035(13) 0.0179(15)

loop_
_atom_site_displace_Fourier_atom_site_label
_atom_site_displace_Fourier_axis
_atom_site_displace_Fourier_wave_vector_seq_id
_atom_site_displace_Fourier_param_cos
_atom_site_displace_Fourier_param_sin
Co1 x 1 0 -0.0022(5)
Co1 y 1 0 0.0229(4)
Co1 z 1 0 0.0004(5)
O1 x 1 -0.00242(16) -0.00208(15)
O1 y 1 0.00359(12) 0.02258(13)
O1 z 1 0.00021(16) 0.00026(16)
O1 x 2 0.0000(3) 0.0003(3)
O1 y 2 0.00046(15) 0.00006(15)
O1 z 2 0.0002(2) 0.0001(3)
O2 x 1 0.00064(16) -0.00222(15)
O2 y 1 0.00128(12) 0.02271(12)
O2 z 1 0.00287(15) -0.00030(16)
O3 x 1 -0.00358(16) -0.00162(15)
O3 y 1 0.00228(12) 0.02286(13)
O3 z 1 -0.00049(14) 0.00031(15)
O3 x 2 0.0004(3) 0.0000(3)
O3 y 2 -0.00009(14) 0.00005(14)
O3 z 2 0.0001(2) -0.0004(2)
N1 x 1 0 0
N1 y 1 0.00602(13) 0.02153(13)
N1 z 1 0 0
N1 x 2 -0.0001(3) -0.0003(3)
N1 y 2 0 0
N1 z 2 -0.0003(2) 0.0005(3)
C1 x 1 0.00040(14) -0.00191(13)
C1 y 1 0.00127(10) 0.02244(11)
C1 z 1 0.00130(14) 0.00008(14)
C1 x 2 0.0001(3) 0.0004(3)
C1 y 2 0.00023(12) -0.00021(13)
C1 z 2 -0.0002(2) -0.0001(2)
C3 x 1 0 0
C3 y 1 0.00151(18) 0.02164(19)
C3 z 1 0 0
C3 x 2 0.0008(4) 0.0008(4)
C3 y 2 0 0
C3 z 2 -0.0007(4) 0.0003(4)
C2 x 1 0 0
C2 y 1 0.00093(15) 0.02321(15)
C2 z 1 0 0
H1 x 1 0.0025(4) -0.0017(3)
H1 y 1 -0.0011(3) 0.0228(3)
H1 z 1 0.0022(3) 0.0002(4)
H1 x 2 0.0005(7) 0.0019(7)
H1 y 2 -0.0011(3) -0.0003(3)
H1 z 2 0.0012(6) 0.0007(6)
H2 x 1 0 0
H2 y 1 -0.0031(3) 0.0224(3)
H2 z 1 0 0
H2 x 2 -0.0005(9) 0.0005(9)
H2 y 2 0 0
H2 z 2 0.0004(7) -0.0012(7)
H1n x 1 0 0
H1n y 1 0.0148(4) 0.0205(4)
H1n z 1 0 0
H1n x 2 0.0013(9) 0.0007(9)
H1n y 2 0 0
H1n z 2 -0.0016(8) -0.0015(8)
H3a x 1 0 0
H3a y 1 -0.0082(5) 0.0223(5)
H3a z 1 0 0
H3a x 2 -0.0023(11) -0.0012(11)
H3a y 2 0 0
H3a z 2 -0.0004(9) -0.0001(9)
H2n x 1 -0.0008(3) -0.0002(3)
H2n y 1 0.0038(2) 0.0220(3)
H2n z 1 -0.0055(3) 0.0003(3)
H2n x 2 0.0004(6) -0.0004(6)
H2n y 2 0.0003(3) 0.0001(3)
H2n z 2 0.0001(5) -0.0002(5)
H3b x 1 0.0005(4) 0.0002(4)
H3b y 1 0.0044(3) 0.0211(3)
H3b z 1 0.0077(4) -0.0003(4)
H3b x 2 0.0020(7) -0.0001(7)
H3b y 2 -0.0004(4) -0.0003(4)
H3b z 2 -0.0003(7) -0.0016(8)

loop_
_atom_site_Fourier_wave_vector_seq_id
_jana_atom_site_fourier_wave_vector_q1_coeff
1 1
2 2

loop_
_atom_site_U_Fourier_atom_site_label
_atom_site_U_Fourier_tens_elem
_atom_site_U_Fourier_wave_vector_seq_id
_atom_site_U_Fourier_param_cos
_atom_site_U_Fourier_param_sin
Co1 U11 1 0.002(2) 0
Co1 U22 1 -0.001(3) 0
Co1 U33 1 -0.001(2) 0
Co1 U12 1 -0.0015(17) 0
Co1 U13 1 -0.0004(17) 0
Co1 U23 1 -0.0018(17) 0
O1 U11 1 -0.0004(6) 0.0019(7)
O1 U22 1 0.0001(8) -0.0002(8)
O1 U33 1 0.0004(6) -0.0002(7)
O1 U12 1 -0.0003(6) 0.0005(6)
O1 U13 1 0.0002(5) 0.0002(5)
O1 U23 1 -0.0004(5) -0.0016(6)
O2 U11 1 -0.0001(6) -0.0005(6)
O2 U22 1 0.0000(8) -0.0007(8)
O2 U33 1 0.0002(7) 0.0000(6)
O2 U12 1 -0.0004(6) 0.0007(6)
O2 U13 1 0.0005(5) -0.0004(5)
O2 U23 1 -0.0007(5) 0.0006(6)
O3 U11 1 -0.0004(7) 0.0012(7)
O3 U22 1 0.0013(8) -0.0015(8)
O3 U33 1 -0.0004(6) 0.0004(6)
O3 U12 1 -0.0009(6) 0.0008(6)
O3 U13 1 -0.0010(5) -0.0008(5)
O3 U23 1 -0.0001(5) -0.0007(5)
N1 U11 1 0 0
N1 U22 1 0 0
N1 U33 1 0 0
N1 U12 1 -0.0003(7) 0.0004(6)
N1 U13 1 0 0
N1 U23 1 -0.0006(6) -0.0010(6)
C1 U11 1 -0.0001(5) -0.0010(6)
C1 U22 1 0.0002(7) 0.0011(7)
C1 U33 1 0.0000(6) 0.0004(6)
C1 U12 1 0.0003(5) -0.0005(5)
C1 U13 1 0.0004(5) -0.0002(5)
C1 U23 1 0.0001(5) 0.0006(5)
C3 U11 1 0 0
C3 U22 1 0 0
C3 U33 1 0 0
C3 U12 1 -0.0008(9) 0.0036(9)
C3 U13 1 0 0
C3 U23 1 0.0010(9) -0.0005(9)
C2 U11 1 0 0
C2 U22 1 0 0
C2 U33 1 0 0
C2 U12 1 0.0000(7) -0.0001(7)
C2 U13 1 0 0
C2 U23 1 -0.0003(7) 0.0016(7)
H1 U11 1 -0.0012(16) 0.0016(16)
H1 U22 1 0.0001(19) 0.002(2)
H1 U33 1 0.0028(16) -0.0006(16)
H1 U12 1 0.0018(16) -0.0009(15)
H1 U13 1 -0.0021(13) -0.0015(14)
H1 U23 1 -0.0025(14) -0.0021(14)
H2 U11 1 0 0
H2 U22 1 0 0
H2 U33 1 0 0
H2 U12 1 -0.0010(19) -0.0049(19)
H2 U13 1 0 0
H2 U23 1 0.0014(14) -0.0013(15)
H1n U11 1 0 0
H1n U22 1 0 0
H1n U33 1 0 0
H1n U12 1 0.003(2) -0.001(2)
H1n U13 1 0 0
H1n U23 1 0.0017(19) 0.0016(19)
H3a U11 1 0 0
H3a U22 1 0 0
H3a U33 1 0 0
H3a U12 1 0.001(2) 0.002(3)
H3a U13 1 0 0
H3a U23 1 0.009(2) 0.003(2)
H2n U11 1 -0.0012(13) -0.0002(14)
H2n U22 1 0.0019(15) 0.0016(15)
H2n U33 1 -0.0002(13) 0.0000(14)
H2n U12 1 -0.0002(13) 0.0003(13)
H2n U13 1 0.0010(11) -0.0042(11)
H2n U23 1 0.0011(12) 0.0006(12)
H3b U11 1 -0.0012(16) -0.0027(16)
H3b U22 1 -0.002(2) -0.001(2)
H3b U33 1 0.003(2) 0.006(2)
H3b U12 1 -0.0025(17) 0.0012(18)
H3b U13 1 -0.0018(15) 0.0036(15)
H3b U23 1 -0.0005(19) -0.0022(19)

loop_
_atom_type_symbol
_atom_type_scat_length_neutron
_atom_type_scat_source
C 6.646 International_Tables_Vol_C
H -3.739 International_Tables_Vol_C
Co 2.490 International_Tables_Vol_C
N 9.360 International_Tables_Vol_C
O 5.803 International_Tables_Vol_C

loop_
_cell_wave_vector_seq_id
_cell_wave_vector_x
_cell_wave_vector_y
_cell_wave_vector_z
1 0.000000 0.000000 0.143000

loop_
_geom_angle_atom_site_label_1
_geom_angle_atom_site_label_2
_geom_angle_atom_site_label_3
_geom_angle_site_ssg_symmetry_1
_geom_angle_site_ssg_symmetry_3
_geom_angle_av
_geom_angle_min
_geom_angle_max
O1 Co1 O1 . 5_6555 179.9(3) 179.74(17) 180.0(5)
O1 Co1 O2 . 2_6555 93.28(14) 92.91(13) 93.52(13)
O1 Co1 O2 . 6_4545 86.72(14) 86.49(13) 87.10(13)
O1 Co1 O3 . . 87.86(16) 87.39(13) 88.20(14)
O1 Co1 O3 . 5_6555 92.14(17) 91.87(15) 92.61(13)
O1 Co1 O2 5_6555 2_6555 86.72(14) 86.49(13) 87.10(13)
O1 Co1 O2 5_6555 6_4545 93.28(14) 92.91(13) 93.52(13)
O1 Co1 O3 5_6555 . 92.14(17) 91.87(15) 92.61(13)
O1 Co1 O3 5_6555 5_6555 87.86(16) 87.39(13) 88.20(14)
O2 Co1 O2 2_6555 6_4545 179.9(3) 179.8(2) 180.0(5)
O2 Co1 O3 2_6555 . 87.79(15) 87.41(11) 88.10(13)
O2 Co1 O3 2_6555 5_6555 92.21(15) 91.82(13) 92.59(11)
O2 Co1 O3 6_4545 . 92.21(15) 91.82(13) 92.59(11)
O2 Co1 O3 6_4545 5_6555 87.79(15) 87.41(11) 88.10(13)
O3 Co1 O3 . 5_6555 179.9(3) 179.82(15) 180.0(5)
Co1 O1 C1 . . 121.1(3) 120.6(3) 121.9(3)
Co1 O2 C1 2_6545 . 119.9(2) 119.33(19) 120.27(19)
Co1 O3 C2 . . 121.2(2) 120.6(2) 122.1(2)
O1 C1 O2 . . 124.1(3) 123.9(3) 124.3(3)
O3 C2 O3 . 7_5555 123.7(2) 123.3(2) 124.0(2)

loop_
_geom_bond_atom_site_label_1
_geom_bond_atom_site_label_2
_geom_bond_site_ssg_symmetry_2
_geom_bond_distance_av
_geom_bond_distance_min
_geom_bond_distance_max
Co1 O1 . 2.086(4) 2.080(5) 2.091(5)
Co1 O1 5_6555 2.086(4) 2.080(5) 2.091(5)
Co1 O2 2_6555 2.110(3) 2.102(4) 2.117(4)
Co1 O2 6_4545 2.110(3) 2.102(4) 2.117(4)
Co1 O3 . 2.095(4) 2.092(5) 2.099(5)
Co1 O3 5_6555 2.095(4) 2.092(5) 2.099(5)
O1 C1 . 1.251(5) 1.248(5) 1.253(5)
O2 C1 . 1.262(4) 1.258(4) 1.266(4)
O3 C2 . 1.258(4) 1.252(4) 1.266(4)
N1 C3 . 1.483(4) 1.473(4) 1.492(4)

loop_
_jana_atom_site_adp_c_label
_jana_atom_site_adp_c_type_symbol
_jana_atom_site_adp_c_111
_jana_atom_site_adp_c_112
_jana_atom_site_adp_c_113
_jana_atom_site_adp_c_122
_jana_atom_site_adp_c_123
_jana_atom_site_adp_c_133
_jana_atom_site_adp_c_222
_jana_atom_site_adp_c_223
_jana_atom_site_adp_c_233
_jana_atom_site_adp_c_333
Co1 Co 0 0 0 0 0 0 0 0 0 0
O2 O -0.0014(13) -0.0008(4) -0.0002(7) 0.0002(3) 0.0002(2) -0.0011(6) 0.0001(4) 0.0002(3) 0.0005(3) 0.0016(10)
O1 O 0.0045(9) -0.0003(3) -0.0011(5) 0.0010(3) -0.0006(2) 0.0012(6) -0.0001(4) -0.0006(3) -0.0001(4) -0.0039(13)
O3 O 0.0011(9) 0.0008(3) 0.0006(5) 0.0000(3) 0.0006(2) 0.0007(5) 0.0002(5) 0.0003(3) 0.0003(4) 0.0004(10)
N2 N 0.0030(12) 0 0.0004(8) 0.0009(4) 0 0.0017(10) 0 0.0005(4) 0 0.0006(17)
C1 C 0.0012(12) 0.0007(5) 0.0004(6) -0.0008(3) 0.0016(3) -0.0009(7) -0.0021(5) 0.0015(4) -0.0005(5) 0.0003(15)
C3 C -0.0003(15) 0 -0.0016(10) 0.0015(5) 0 -0.0020(13) 0 -0.0008(6) 0 -0.004(3)
C2 C -0.0021(12) 0 -0.0011(6) 0.0001(4) 0 0.0005(8) 0 0.0006(6) 0 0.004(2)
H1c1 H 0.003(3) -0.0004(12) -0.0053(13) -0.0020(8) 0.0007(7) 0.0044(14) 0.0023(10) 0.0022(7) -0.0034(10) 0.000(2)
H1c2 H 0.001(4) 0 0.0028(18) 0.0016(8) 0 -0.002(2) 0 0.0002(7) 0 0.002(4)
H1n H 0.000(3) 0 -0.007(2) -0.0036(10) 0 0.002(4) 0 -0.0057(13) 0 -0.019(7)
H1c H -0.006(3) 0 0.001(2) 0.0035(13) 0 -0.002(3) 0 0.0042(14) 0 0.004(5)
H2n H 0.000(2) -0.0020(9) 0.0035(11) 0.0015(7) 0.0030(6) -0.0012(11) -0.0003(10) -0.0016(7) 0.0001(9) 0.002(2)
H2c H 0.003(3) -0.0002(13) -0.0050(16) 0.0012(10) -0.0002(9) 0.0019(18) -0.0022(14) 0.0024(11) -0.0012(15) -0.009(4)

loop_
_jana_atom_site_adp_c_fourier_atom_site_label
_jana_atom_site_adp_c_fourier_tens_elem
_jana_atom_site_adp_c_fourier_wave_vector_seq_id
_jana_atom_site_adp_c_fourier_param_cos
_jana_atom_site_adp_c_fourier_param_sin
Co1 C111 1 0 -0.008(4)
Co1 C112 1 0 0.0031(15)
Co1 C113 1 0 0.0012(19)
Co1 C122 1 0 -0.0018(11)
Co1 C123 1 0 0.0009(9)
Co1 C133 1 0 0.0004(19)
Co1 C222 1 0 0.0013(17)
Co1 C223 1 0 -0.0002(11)
Co1 C233 1 0 0.0027(13)
Co1 C333 1 0 0.005(3)
O2 C111 1 -0.0016(13) 0.0020(14)
O2 C112 1 -0.0001(5) 0.0003(5)
O2 C113 1 0.0021(8) 0.0017(7)
O2 C122 1 -0.0002(4) 0.0001(3)
O2 C123 1 0.0004(3) 0.0003(4)
O2 C133 1 0.0008(7) 0.0005(6)
O2 C222 1 0.0001(5) 0.0007(5)
O2 C223 1 -0.0003(3) 0.0003(3)
O2 C233 1 0.0007(4) 0.0002(5)
O2 C333 1 0.0011(12) 0.0010(12)
O1 C111 1 0.0013(11) 0.0003(11)
O1 C112 1 0.0001(4) 0.0015(4)
O1 C113 1 -0.0004(7) -0.0019(7)
O1 C122 1 0.0004(3) 0.0003(3)
O1 C123 1 -0.0005(3) -0.0006(3)
O1 C133 1 0.0004(7) 0.0009(7)
O1 C222 1 0.0004(5) 0.0016(5)
O1 C223 1 0.0000(3) 0.0004(3)
O1 C233 1 -0.0001(5) 0.0009(5)
O1 C333 1 0.0008(16) -0.0007(17)
O3 C111 1 0.0028(11) -0.0026(10)
O3 C112 1 0.0000(4) 0.0009(4)
O3 C113 1 0.0006(6) -0.0005(6)
O3 C122 1 0.0005(4) -0.0001(4)
O3 C123 1 0.0002(3) 0.0000(3)
O3 C133 1 0.0007(6) -0.0010(6)
O3 C222 1 -0.0006(7) 0.0018(7)
O3 C223 1 0.0001(4) -0.0003(4)
O3 C233 1 0.0002(5) 0.0005(6)
O3 C333 1 -0.0006(11) 0.0012(11)
N2 C111 1 0 0
N2 C112 1 0.0002(7) 0.0004(8)
N2 C113 1 0 0
N2 C122 1 0 0
N2 C123 1 -0.0005(5) 0.0000(5)
N2 C133 1 0 0
N2 C222 1 -0.0012(8) 0.0014(8)
N2 C223 1 0 0
N2 C233 1 -0.0016(9) 0.0004(9)
N2 C333 1 0 0
C1 C111 1 0.0010(13) -0.0017(14)
C1 C112 1 0.0007(5) 0.0017(5)
C1 C113 1 -0.0019(7) -0.0013(8)
C1 C122 1 0.0002(4) 0.0005(4)
C1 C123 1 -0.0003(3) 0.0002(4)
C1 C133 1 -0.0005(9) 0.0001(9)
C1 C222 1 -0.0008(6) 0.0014(6)
C1 C223 1 -0.0004(4) -0.0001(4)
C1 C233 1 0.0003(6) -0.0001(6)
C1 C333 1 -0.0022(16) 0.0029(16)
C3 C111 1 0 0
C3 C112 1 0.0007(9) -0.0012(9)
C3 C113 1 0 0
C3 C122 1 0 0
C3 C123 1 0.0006(6) 0.0012(6)
C3 C133 1 0 0
C3 C222 1 0.0013(12) 0.0020(12)
C3 C223 1 0 0
C3 C233 1 0.0008(12) 0.0017(12)
C3 C333 1 0 0
C2 C111 1 0 0
C2 C112 1 0.0001(5) 0.0012(6)
C2 C113 1 0 0
C2 C122 1 0 0
C2 C123 1 0.0001(4) 0.0006(4)
C2 C133 1 0 0
C2 C222 1 0.0001(10) 0.0023(11)
C2 C223 1 0 0
C2 C233 1 -0.0007(10) 0.0024(10)
C2 C333 1 0 0
H1c1 C111 1 0.004(3) 0.005(3)
H1c1 C112 1 0.0020(13) -0.0015(14)
H1c1 C113 1 -0.0031(18) -0.0050(18)
H1c1 C122 1 -0.0003(10) 0.0015(10)
H1c1 C123 1 -0.0009(8) 0.0019(9)
H1c1 C133 1 0.0029(18) -0.0004(16)
H1c1 C222 1 -0.0010(13) -0.0008(13)
H1c1 C223 1 -0.0001(10) 0.0007(10)
H1c1 C233 1 -0.0015(12) -0.0016(13)
H1c1 C333 1 -0.002(3) -0.001(3)
H1c2 C111 1 0 0
H1c2 C112 1 -0.0004(16) 0.0014(16)
H1c2 C113 1 0 0
H1c2 C122 1 0 0
H1c2 C123 1 0.0006(9) 0.0000(10)
H1c2 C133 1 0 0
H1c2 C222 1 0.0000(14) -0.0010(14)
H1c2 C223 1 0 0
H1c2 C233 1 0.0018(15) 0.0024(17)
H1c2 C333 1 0 0
H1n C111 1 0 0
H1n C112 1 -0.0004(15) 0.0010(15)
H1n C113 1 0 0
H1n C122 1 0 0
H1n C123 1 -0.0004(13) -0.0008(12)
H1n C133 1 0 0
H1n C222 1 0.004(2) 0.003(2)
H1n C223 1 0 0
H1n C233 1 -0.002(3) 0.001(4)
H1n C333 1 0 0
H1c C111 1 0 0
H1c C112 1 -0.0015(18) 0.0008(19)
H1c C113 1 0 0
H1c C122 1 0 0
H1c C123 1 0.0004(14) -0.0014(13)
H1c C133 1 0 0
H1c C222 1 -0.004(3) 0.002(3)
H1c C223 1 0 0
H1c C233 1 0.002(3) 0.002(3)
H1c C333 1 0 0
H2n C111 1 -0.003(2) -0.001(3)
H2n C112 1 0.0015(11) -0.0019(12)
H2n C113 1 0.0008(15) 0.0042(14)
H2n C122 1 -0.0012(8) 0.0001(8)
H2n C123 1 0.0009(8) 0.0009(8)
H2n C133 1 0.0023(14) -0.0018(14)
H2n C222 1 0.0007(13) 0.0003(12)
H2n C223 1 -0.0012(8) 0.0005(9)
H2n C233 1 -0.0010(11) 0.0008(11)
H2n C333 1 0.000(3) 0.003(3)
H2c C111 1 -0.003(3) 0.002(3)
H2c C112 1 0.0025(16) -0.0012(17)
H2c C113 1 0.001(2) 0.002(2)
H2c C122 1 -0.0005(13) 0.0011(13)
H2c C123 1 -0.0005(12) 0.0010(12)
H2c C133 1 0.000(2) -0.002(2)
H2c C222 1 0.003(2) 0.003(2)
H2c C223 1 -0.0004(14) 0.0007(14)
H2c C233 1 -0.0016(19) -0.0012(19)
H2c C333 1 -0.001(4) -0.003(4)
